data_1565195
loop_
_publ_author_name
'Choopani Jouybari, Hosna'
'Alizadeh, Robabeh'
'Banisaeed, Hoda'
'Amani, Vahid'

_publ_section_title
;
 Synthesis, luminescence studies and structural characterization of new
 Co(II) and Cu(II) complexes based on phenanthridine as a ligand
;
_journal_name_full 'Inorganica Chimica Acta'
_journal_page_first 119553
_journal_paper_doi 10.1016/j.ica.2020.119553
_journal_volume 506
_journal_year 2020
_chemical_formula_sum 'C39 H29 Co N5 O7'
_chemical_formula_weight 738.60
_space_group_IT_number 2
_space_group_name_Hall '-P 1'
_space_group_name_H-M_alt 'P -1'
_symmetry_cell_setting triclinic
_symmetry_space_group_name_Hall '-P 1'
_symmetry_space_group_name_H-M 'P -1'
_atom_sites_solution_hydrogens geom
_atom_sites_solution_primary direct
_atom_sites_solution_secondary difmap
_audit_creation_method SHELXL-97
_cell_angle_alpha 107.34(3)
_cell_angle_beta 96.59(3)
_cell_angle_gamma 102.12(3)
_cell_formula_units_Z 2
_cell_length_a 10.596(2)
_cell_length_b 11.673(2)
_cell_length_c 14.971(3)
_cell_measurement_reflns_used 3354
_cell_measurement_temperature 293(2)
_cell_measurement_theta_max 25.93
_cell_measurement_theta_min 1.45
_cell_volume 1696.7(7)
_computing_cell_refinement 'X-Area 1.31 (Stoe & Cie GmbH, 2005)'
_computing_data_collection 'X-Area 1.31 (Stoe & Cie GmbH, 2005)'
_computing_data_reduction 'X-Area 1.31 (Stoe & Cie GmbH, 2005)'
_computing_molecular_graphics 'ORTEP-3 for Windows (Farrugia, 1997)'
_computing_publication_material 'WinGX (Farrugia, 1999)'
_computing_structure_refinement 'SHELXL-97 (Sheldrick, 1997)'
_computing_structure_solution 'SHELXS-97 (Sheldrick, 1990)'
_diffrn_ambient_temperature 298(2)
_diffrn_detector_area_resol_mean '0.15 mm'
_diffrn_measured_fraction_theta_full 0.992
_diffrn_measured_fraction_theta_max 0.992
_diffrn_measurement_device_type 'STOE IPDS II'
_diffrn_measurement_method 'rotation method'
_diffrn_radiation_monochromator graphite
_diffrn_radiation_source 'fine-focus sealed tube'
_diffrn_radiation_type MoK\a
_diffrn_radiation_wavelength 0.71073
_diffrn_reflns_av_R_equivalents 0.0810
_diffrn_reflns_av_sigmaI/netI 0.0690
_diffrn_reflns_limit_h_max 12
_diffrn_reflns_limit_h_min -12
_diffrn_reflns_limit_k_max 13
_diffrn_reflns_limit_k_min -13
_diffrn_reflns_limit_l_max 17
_diffrn_reflns_limit_l_min 0
_diffrn_reflns_number 5923
_diffrn_reflns_theta_full 25.00
_diffrn_reflns_theta_max 25.00
_diffrn_reflns_theta_min 1.45
_diffrn_standards_number 0
_exptl_absorpt_coefficient_mu 0.566
_exptl_absorpt_correction_T_max 0.9515
_exptl_absorpt_correction_T_min 0.8581
_exptl_absorpt_correction_type numerical
_exptl_absorpt_process_details 'shape of crystal determined optically'
_exptl_crystal_colour red
_exptl_crystal_density_diffrn 1.446
_exptl_crystal_density_method 'not measured'
_exptl_crystal_description block
_exptl_crystal_F_000 762
_exptl_crystal_size_max 0.32
_exptl_crystal_size_mid 0.12
_exptl_crystal_size_min 0.07
_refine_diff_density_max 0.418
_refine_diff_density_min -0.375
_refine_diff_density_rms 0.059
_refine_ls_extinction_method none
_refine_ls_goodness_of_fit_ref 0.995
_refine_ls_hydrogen_treatment mixed
_refine_ls_matrix_type full
_refine_ls_number_parameters 473
_refine_ls_number_reflns 5923
_refine_ls_number_restraints 0
_refine_ls_restrained_S_all 0.995
_refine_ls_R_factor_all 0.0723
_refine_ls_R_factor_gt 0.0650
_refine_ls_shift/su_max 0.005
_refine_ls_shift/su_mean 0.005
_refine_ls_structure_factor_coef Fsqd
_refine_ls_weighting_details 'calc w=1/[\s^2^(Fo^2^)+(0.0166P)^2^+0.0000P] where P=(Fo^2^+2Fc^2^)/3'
_refine_ls_weighting_scheme calc
_refine_ls_wR_factor_gt 0.1006
_refine_ls_wR_factor_ref 0.1455
_reflns_number_gt 5815
_reflns_number_total 5923
_reflns_threshold_expression >2sigma(I)
_cod_data_source_file ICA-2020-506-119553.cif
_cod_data_source_block alizadeh-vahid
_cod_depositor_comments
;
The following automatic conversions were performed:

data item '_exptl_absorpt_correction_type' value 'Numerical' was
changed to 'numerical' in accordance with the built-in table derived
from the CIF Core dictionary named 'cif_core.dic' version 2.4.5 last
updated on 2014-11-21.

Automatic conversion script
Id: cif_fix_values 8738 2021-04-28 16:35:53Z antanas 
;
_cod_original_cell_volume 1696.7(6)
_cod_database_code 1565195

loop_
_symmetry_equiv_pos_as_xyz
'x, y, z'
'-x, -y, -z'

loop_
_atom_site_label
_atom_site_type_symbol
_atom_site_fract_x
_atom_site_fract_y
_atom_site_fract_z
_atom_site_U_iso_or_equiv
_atom_site_adp_type
_atom_site_occupancy
_atom_site_symmetry_multiplicity
_atom_site_calc_flag
_atom_site_refinement_flags
_atom_site_disorder_assembly
_atom_site_disorder_group
C1 C 0.4682(10) 0.7503(9) 0.0159(8) 0.052(3) Uani 1 1 d . . .
H1 H 0.5105 0.6886 -0.0078 0.062 Uiso 1 1 calc R . .
C2 C 0.5461(10) 0.8682(10) 0.0736(7) 0.050(3) Uani 1 1 d . . .
C3 C 0.6864(10) 0.8872(10) 0.0924(8) 0.057(4) Uani 1 1 d . . .
H3 H 0.7254 0.8232 0.0679 0.069 Uiso 1 1 calc R . .
C4 C 0.7600(11) 1.0033(11) 0.1477(9) 0.065(4) Uani 1 1 d . . .
H4 H 0.8505 1.0168 0.1648 0.078 Uiso 1 1 calc R . .
C5 C 0.7042(12) 1.0999(11) 0.1786(8) 0.075(4) Uani 1 1 d . . .
H5 H 0.7578 1.1791 0.2116 0.090 Uiso 1 1 calc R . .
C6 C 0.5672(11) 1.0811(10) 0.1612(8) 0.058(3) Uani 1 1 d . . .
H6 H 0.5296 1.1460 0.1863 0.070 Uiso 1 1 calc R . .
C7 C 0.4886(11) 0.9644(9) 0.1062(7) 0.048(3) Uani 1 1 d . . .
C8 C 0.3438(11) 0.9370(9) 0.0833(7) 0.045(3) Uani 1 1 d . . .
C9 C 0.2688(13) 1.0235(9) 0.1151(8) 0.061(4) Uani 1 1 d . . .
H9 H 0.3119 1.1042 0.1538 0.073 Uiso 1 1 calc R . .
C10 C 0.1356(11) 0.9911(12) 0.0902(9) 0.071(4) Uani 1 1 d . . .
H10 H 0.0893 1.0509 0.1089 0.085 Uiso 1 1 calc R . .
C11 C 0.0687(12) 0.8711(11) 0.0378(8) 0.072(4) Uani 1 1 d . . .
H11 H -0.0226 0.8508 0.0238 0.086 Uiso 1 1 calc R . .
C12 C 0.1318(10) 0.7803(10) 0.0054(7) 0.062(4) Uani 1 1 d . . .
H12 H 0.0845 0.6993 -0.0296 0.074 Uiso 1 1 calc R . .
C13 C 0.2737(10) 0.8134(9) 0.0270(7) 0.049(3) Uani 1 1 d . . .
C14 C 0.4336(12) 0.6921(9) 0.2246(7) 0.055(3) Uani 1 1 d . . .
H14 H 0.3822 0.6144 0.1856 0.066 Uiso 1 1 calc R . .
C15 C 0.3680(10) 0.7840(10) 0.2604(8) 0.055(3) Uani 1 1 d . . .
C16 C 0.2244(13) 0.7626(11) 0.2393(8) 0.068(4) Uani 1 1 d . . .
H16 H 0.1736 0.6847 0.2002 0.082 Uiso 1 1 calc R . .
C17 C 0.1645(13) 0.8515(11) 0.2746(10) 0.082(5) Uani 1 1 d . . .
H17 H 0.0734 0.8351 0.2606 0.099 Uiso 1 1 calc R . .
C18 C 0.2392(13) 0.9683(12) 0.3322(9) 0.083(5) Uani 1 1 d . . .
H18 H 0.1978 1.0314 0.3535 0.100 Uiso 1 1 calc R . .
C19 C 0.3763(12) 0.9935(11) 0.3591(9) 0.076(4) Uani 1 1 d . . .
H19 H 0.4238 1.0715 0.4003 0.092 Uiso 1 1 calc R . .
C20 C 0.4422(11) 0.9009(10) 0.3239(7) 0.047(3) Uani 1 1 d . . .
C21 C 0.5830(10) 0.9220(10) 0.3443(7) 0.047(3) Uani 1 1 d . . .
C22 C 0.6673(12) 1.0340(11) 0.4060(9) 0.074(4) Uani 1 1 d . . .
H22 H 0.6331 1.1002 0.4341 0.089 Uiso 1 1 calc R . .
C23 C 0.7985(13) 1.0464(12) 0.4249(10) 0.090(5) Uani 1 1 d . . .
H23 H 0.8521 1.1215 0.4666 0.108 Uiso 1 1 calc R . .
C24 C 0.8559(12) 0.9530(13) 0.3853(9) 0.080(4) Uani 1 1 d . . .
H24 H 0.9463 0.9641 0.3998 0.096 Uiso 1 1 calc R . .
C25 C 0.7749(12) 0.8417(12) 0.3228(8) 0.064(4) Uani 1 1 d . . .
H25 H 0.8126 0.7790 0.2928 0.077 Uiso 1 1 calc R . .
C26 C 0.6367(11) 0.8206(11) 0.3035(8) 0.052(3) Uani 1 1 d . . .
C27 C 0.3774(13) 0.3577(10) 0.2770(7) 0.053(3) Uani 1 1 d . . .
H27 H 0.3406 0.3659 0.2205 0.063 Uiso 1 1 calc R . .
C28 C 0.2955(12) 0.3273(9) 0.3358(8) 0.047(3) Uani 1 1 d . . .
C29 C 0.1555(13) 0.3106(10) 0.3094(9) 0.072(4) Uani 1 1 d . . .
H29 H 0.1195 0.3182 0.2525 0.087 Uiso 1 1 calc R . .
C30 C 0.0758(14) 0.2826(11) 0.3725(12) 0.091(5) Uani 1 1 d . . .
H30 H -0.0147 0.2682 0.3549 0.110 Uiso 1 1 calc R . .
C31 C 0.1287(13) 0.2750(10) 0.4655(10) 0.074(4) Uani 1 1 d . . .
H31 H 0.0730 0.2585 0.5063 0.089 Uiso 1 1 calc R . .
C32 C 0.2652(12) 0.2931(9) 0.4911(8) 0.062(4) Uani 1 1 d . . .
H32 H 0.3018 0.2882 0.5489 0.074 Uiso 1 1 calc R . .
C33 C 0.3455(12) 0.3193(8) 0.4262(10) 0.060(4) Uani 1 1 d . . .
C34 C 0.4897(10) 0.3414(8) 0.4505(9) 0.049(3) Uani 1 1 d . . .
C35 C 0.5548(11) 0.3371(9) 0.5377(8) 0.050(3) Uani 1 1 d . . .
H35 H 0.5063 0.3204 0.5824 0.060 Uiso 1 1 calc R . .
C36 C 0.6888(13) 0.3574(10) 0.5558(9) 0.066(4) Uani 1 1 d . . .
H36 H 0.7323 0.3531 0.6118 0.080 Uiso 1 1 calc R . .
C37 C 0.7589(11) 0.3850(9) 0.4867(10) 0.068(4) Uani 1 1 d . . .
H37 H 0.8501 0.4012 0.5005 0.081 Uiso 1 1 calc R . .
C38 C 0.7019(11) 0.3898(9) 0.3993(9) 0.060(4) Uani 1 1 d . . .
H38 H 0.7533 0.4062 0.3561 0.071 Uiso 1 1 calc R . .
C39 C 0.5616(11) 0.3687(9) 0.3784(8) 0.041(3) Uani 1 1 d . . .
Co1 Co 0.24663(15) 0.54085(13) -0.09707(11) 0.0410(4) Uani 1 1 d . . .
N1 N 0.3387(8) 0.7218(6) -0.0067(6) 0.049(3) Uani 1 1 d . . .
N2 N 0.5582(10) 0.7066(8) 0.2413(7) 0.057(3) Uani 1 1 d . . .
N3 N 0.5036(11) 0.3754(8) 0.2968(7) 0.057(3) Uani 1 1 d . . .
N4 N 0.2155(13) 0.4326(9) 0.0289(8) 0.066(4) Uani 1 1 d . . .
N5 N 0.0695(11) 0.4815(12) -0.2448(9) 0.072(3) Uani 1 1 d . . .
O1 O 0.1341(8) 0.5906(8) -0.2072(6) 0.073(3) Uani 1 1 d . . .
O2 O 0.0876(7) 0.4053(9) -0.2033(6) 0.076(3) Uani 1 1 d . . .
O3 O -0.0074(9) 0.4457(9) -0.3239(7) 0.116(4) Uani 1 1 d . . .
O4 O 0.2968(8) 0.4297(7) -0.0258(7) 0.072(4) Uani 1 1 d . . .
O5 O 0.1438(8) 0.4987(8) 0.0159(6) 0.082(3) Uani 1 1 d . . .
O6 O 0.2000(9) 0.3730(8) 0.0800(7) 0.093(3) Uani 1 1 d . . .
O7 O 0.3875(7) 0.5156(6) -0.1738(5) 0.062(2) Uani 1 1 d D . .
H7B H 0.3749 0.4416 -0.2041 0.093 Uiso 1 1 d RD . .
H7C H 0.417(7) 0.5544(15) -0.209(2) 0.08(2) Uiso 1 1 d D . .

loop_
_atom_site_aniso_label
_atom_site_aniso_U_11
_atom_site_aniso_U_22
_atom_site_aniso_U_33
_atom_site_aniso_U_23
_atom_site_aniso_U_13
_atom_site_aniso_U_12
C1 0.022(7) 0.046(7) 0.088(10) 0.016(7) 0.025(6) 0.015(6)
C2 0.038(7) 0.042(7) 0.054(8) 0.004(6) -0.003(6) 0.003(6)
C3 0.027(7) 0.047(7) 0.078(10) -0.003(7) 0.011(6) 0.000(6)
C4 0.031(7) 0.071(9) 0.088(10) 0.025(8) 0.005(7) 0.004(7)
C5 0.063(10) 0.066(9) 0.064(10) -0.003(7) -0.015(8) -0.002(8)
C6 0.041(8) 0.050(8) 0.067(9) -0.001(6) 0.011(6) 0.005(6)
C7 0.043(7) 0.033(6) 0.056(8) 0.005(6) 0.002(6) 0.004(6)
C8 0.055(9) 0.036(7) 0.042(8) 0.011(6) 0.006(6) 0.009(7)
C9 0.084(10) 0.029(6) 0.062(9) 0.001(6) 0.011(7) 0.018(7)
C10 0.032(8) 0.088(11) 0.079(10) -0.007(8) 0.015(7) 0.033(7)
C11 0.054(9) 0.075(9) 0.069(10) 0.000(8) 0.006(7) 0.017(8)
C12 0.029(7) 0.056(8) 0.069(9) -0.020(6) -0.013(6) 0.016(6)
C13 0.048(8) 0.037(7) 0.054(8) 0.004(6) 0.001(6) 0.017(6)
C14 0.059(9) 0.034(7) 0.054(8) 0.000(6) 0.001(7) 0.003(7)
C15 0.032(7) 0.058(8) 0.059(9) 0.000(7) 0.013(6) 0.003(6)
C16 0.075(10) 0.052(8) 0.053(9) 0.003(7) -0.009(7) -0.003(7)
C17 0.060(10) 0.060(9) 0.126(13) 0.021(9) 0.016(9) 0.030(8)
C18 0.070(11) 0.063(9) 0.105(12) -0.002(8) 0.031(9) 0.029(8)
C19 0.045(9) 0.072(9) 0.088(11) 0.008(8) 0.004(8) -0.004(7)
C20 0.050(8) 0.046(7) 0.038(7) 0.004(6) 0.006(6) 0.014(6)
C21 0.036(7) 0.051(7) 0.039(7) 0.002(6) 0.010(6) 0.001(6)
C22 0.050(9) 0.057(9) 0.105(11) 0.012(8) 0.025(8) 0.004(7)
C23 0.046(9) 0.077(10) 0.102(13) -0.012(9) 0.008(8) -0.013(8)
C24 0.040(8) 0.093(11) 0.083(11) 0.017(9) -0.003(7) -0.006(8)
C25 0.056(9) 0.088(10) 0.065(10) 0.034(8) 0.038(7) 0.027(8)
C26 0.039(8) 0.056(8) 0.060(9) 0.016(7) 0.010(6) 0.012(7)
C27 0.078(10) 0.065(8) 0.017(7) 0.011(6) 0.017(7) 0.019(8)
C28 0.067(9) 0.042(7) 0.030(7) 0.010(6) -0.005(7) 0.022(6)
C29 0.051(9) 0.058(8) 0.076(11) -0.006(8) -0.017(8) 0.005(7)
C30 0.053(10) 0.063(9) 0.128(15) -0.002(10) 0.003(10) 0.007(8)
C31 0.053(10) 0.065(9) 0.088(12) 0.006(8) 0.029(8) 0.001(7)
C32 0.052(9) 0.054(8) 0.064(9) 0.016(7) 0.010(7) -0.012(7)
C33 0.069(9) 0.011(6) 0.093(11) 0.004(6) 0.023(9) 0.008(6)
C34 0.028(7) 0.021(6) 0.075(9) -0.009(6) 0.000(7) -0.003(5)
C35 0.034(7) 0.065(8) 0.038(8) 0.008(6) -0.005(6) 0.006(6)
C36 0.076(11) 0.063(8) 0.053(9) 0.010(7) 0.009(8) 0.018(8)
C37 0.039(8) 0.056(8) 0.072(10) -0.017(8) -0.024(8) 0.010(6)
C38 0.048(8) 0.048(7) 0.066(9) -0.001(7) 0.022(7) 0.000(6)
C39 0.040(8) 0.035(6) 0.046(8) 0.010(6) 0.015(7) 0.010(6)
Co1 0.0323(9) 0.0376(8) 0.0420(10) 0.0000(7) 0.0020(7) 0.0077(7)
N1 0.043(6) 0.022(5) 0.065(7) -0.009(4) 0.006(5) 0.008(4)
N2 0.048(7) 0.042(6) 0.072(8) 0.001(5) 0.016(6) 0.015(5)
N3 0.066(7) 0.057(6) 0.047(7) 0.011(5) 0.009(6) 0.026(6)
N4 0.093(10) 0.035(7) 0.056(8) 0.024(6) -0.037(7) 0.000(7)
N5 0.049(8) 0.092(10) 0.101(11) 0.052(9) 0.024(7) 0.036(8)
O1 0.065(6) 0.057(6) 0.088(7) 0.016(5) 0.017(5) 0.006(5)
O2 0.029(5) 0.096(7) 0.081(7) 0.019(6) -0.018(4) -0.001(5)
O3 0.068(7) 0.168(10) 0.073(8) 0.013(7) -0.036(5) 0.018(7)
O4 0.083(7) 0.059(7) 0.075(9) 0.030(6) 0.010(6) 0.015(5)
O5 0.075(7) 0.084(7) 0.096(7) 0.039(6) 0.026(5) 0.020(6)
O6 0.084(7) 0.084(7) 0.096(8) 0.041(6) -0.020(6) -0.004(6)
O7 0.060(6) 0.039(4) 0.082(6) 0.012(5) 0.042(5) -0.001(4)

loop_
_atom_type_symbol
_atom_type_description
_atom_type_scat_dispersion_real
_atom_type_scat_dispersion_imag
_atom_type_scat_source
C C 0.0033 0.0016 'International Tables Vol C Tables 4.2.6.8 and 6.1.1.4'
H H 0.0000 0.0000 'International Tables Vol C Tables 4.2.6.8 and 6.1.1.4'
Co Co 0.3494 0.9721 'International Tables Vol C Tables 4.2.6.8 and 6.1.1.4'
N N 0.0061 0.0033 'International Tables Vol C Tables 4.2.6.8 and 6.1.1.4'
O O 0.0106 0.0060 'International Tables Vol C Tables 4.2.6.8 and 6.1.1.4'

loop_
_geom_angle_atom_site_label_1
_geom_angle_atom_site_label_2
_geom_angle_atom_site_label_3
_geom_angle
_geom_angle_site_symmetry_1
_geom_angle_site_symmetry_3
N1 C1 C2 124.0(9) . .
N1 C1 H1 118.0 . .
C2 C1 H1 118.1 . .
C7 C2 C1 120.1(10) . .
C7 C2 C3 121.4(10) . .
C1 C2 C3 118.4(10) . .
C4 C3 C2 117.2(10) . .
C4 C3 H3 121.4 . .
C2 C3 H3 121.4 . .
C3 C4 C5 121.7(11) . .
C3 C4 H4 119.1 . .
C5 C4 H4 119.1 . .
C4 C5 C6 120.9(11) . .
C4 C5 H5 119.6 . .
C6 C5 H5 119.6 . .
C7 C6 C5 119.1(11) . .
C7 C6 H6 120.5 . .
C5 C6 H6 120.4 . .
C2 C7 C6 119.4(10) . .
C2 C7 C8 117.9(9) . .
C6 C7 C8 122.7(10) . .
C9 C8 C13 117.4(10) . .
C9 C8 C7 125.1(10) . .
C13 C8 C7 117.5(10) . .
C10 C9 C8 121.5(11) . .
C10 C9 H9 119.3 . .
C8 C9 H9 119.3 . .
C9 C10 C11 120.7(11) . .
C9 C10 H10 119.7 . .
C11 C10 H10 119.7 . .
C12 C11 C10 122.2(12) . .
C12 C11 H11 118.9 . .
C10 C11 H11 118.9 . .
C11 C12 C13 118.3(10) . .
C11 C12 H12 120.9 . .
C13 C12 H12 120.8 . .
N1 C13 C8 121.6(9) . .
N1 C13 C12 118.6(9) . .
C8 C13 C12 119.8(9) . .
N2 C14 C15 125.4(10) . .
N2 C14 H14 117.3 . .
C15 C14 H14 117.3 . .
C14 C15 C20 118.8(10) . .
C14 C15 C16 123.3(11) . .
C20 C15 C16 117.8(10) . .
C17 C16 C15 122.1(11) . .
C17 C16 H16 119.0 . .
C15 C16 H16 118.9 . .
C16 C17 C18 119.5(13) . .
C16 C17 H17 120.2 . .
C18 C17 H17 120.3 . .
C17 C18 C19 121.4(12) . .
C17 C18 H18 119.3 . .
C19 C18 H18 119.3 . .
C18 C19 C20 120.4(11) . .
C18 C19 H19 119.8 . .
C20 C19 H19 119.8 . .
C15 C20 C19 118.7(11) . .
C15 C20 C21 117.7(10) . .
C19 C20 C21 123.4(10) . .
C22 C21 C26 119.1(11) . .
C22 C21 C20 123.2(11) . .
C26 C21 C20 117.6(10) . .
C23 C22 C21 120.3(11) . .
C23 C22 H22 119.8 . .
C21 C22 H22 119.9 . .
C22 C23 C24 123.0(12) . .
C22 C23 H23 118.5 . .
C24 C23 H23 118.5 . .
C23 C24 C25 117.9(12) . .
C23 C24 H24 121.0 . .
C25 C24 H24 121.1 . .
C24 C25 C26 122.0(12) . .
C24 C25 H25 119.0 . .
C26 C25 H25 119.0 . .
N2 C26 C25 120.3(11) . .
N2 C26 C21 122.1(10) . .
C25 C26 C21 117.5(11) . .
N3 C27 C28 122.8(12) . .
N3 C27 H27 118.6 . .
C28 C27 H27 118.5 . .
C27 C28 C33 121.8(12) . .
C27 C28 C29 119.7(13) . .
C33 C28 C29 118.4(12) . .
C30 C29 C28 117.9(13) . .
C30 C29 H29 121.1 . .
C28 C29 H29 121.0 . .
C29 C30 C31 123.1(13) . .
C29 C30 H30 118.4 . .
C31 C30 H30 118.5 . .
C32 C31 C30 118.6(13) . .
C32 C31 H31 120.7 . .
C30 C31 H31 120.7 . .
C31 C32 C33 118.2(13) . .
C31 C32 H32 120.8 . .
C33 C32 H32 121.0 . .
C32 C33 C28 123.8(12) . .
C32 C33 C34 120.2(13) . .
C28 C33 C34 115.9(12) . .
C35 C34 C39 122.1(10) . .
C35 C34 C33 122.9(12) . .
C39 C34 C33 115.1(11) . .
C36 C35 C34 120.1(11) . .
C36 C35 H35 119.9 . .
C34 C35 H35 120.0 . .
C35 C36 C37 118.0(12) . .
C35 C36 H36 121.0 . .
C37 C36 H36 121.0 . .
C38 C37 C36 125.1(12) . .
C38 C37 H37 117.5 . .
C36 C37 H37 117.5 . .
C37 C38 C39 118.1(11) . .
C37 C38 H38 121.0 . .
C39 C38 H38 120.9 . .
N3 C39 C38 120.0(11) . .
N3 C39 C34 123.4(10) . .
C38 C39 C34 116.6(11) . .
O7 Co1 O4 91.0(3) . .
O7 Co1 N1 98.0(3) . .
O4 Co1 N1 105.0(3) . .
O7 Co1 O2 96.1(3) . .
O4 Co1 O2 98.3(4) . .
N1 Co1 O2 152.3(4) . .
O7 Co1 O1 91.7(3) . .
O4 Co1 O1 156.9(3) . .
N1 Co1 O1 97.3(3) . .
O2 Co1 O1 58.6(3) . .
O7 Co1 O5 148.0(3) . .
O4 Co1 O5 57.0(3) . .
N1 Co1 O5 91.4(3) . .
O2 Co1 O5 89.0(3) . .
O1 Co1 O5 117.4(3) . .
C1 N1 C13 118.9(8) . .
C1 N1 Co1 116.4(7) . .
C13 N1 Co1 124.7(7) . .
C14 N2 C26 118.2(9) . .
C27 N3 C39 120.9(11) . .
O6 N4 O5 123.3(16) . .
O6 N4 O4 126.2(14) . .
O5 N4 O4 110.2(11) . .
O1 N5 O3 121.6(13) . .
O1 N5 O2 117.7(13) . .
O3 N5 O2 120.7(13) . .
N5 O1 Co1 90.7(8) . .
N5 O2 Co1 92.7(8) . .
N4 O4 Co1 101.3(8) . .
N4 O5 Co1 91.6(8) . .
Co1 O7 H7B 110.1 . .
Co1 O7 H7C 129(4) . .
H7B O7 H7C 106.2 . .

loop_
_geom_bond_atom_site_label_1
_geom_bond_atom_site_label_2
_geom_bond_distance
_geom_bond_site_symmetry_2
C1 N1 1.321(11) .
C1 C2 1.404(12) .
C1 H1 0.9300 .
C2 C7 1.378(13) .
C2 C3 1.437(13) .
C3 C4 1.367(12) .
C3 H3 0.9300 .
C4 C5 1.366(14) .
C4 H4 0.9300 .
C5 C6 1.403(14) .
C5 H5 0.9300 .
C6 C7 1.388(12) .
C6 H6 0.9300 .
C7 C8 1.477(13) .
C8 C9 1.420(13) .
C8 C13 1.423(12) .
C9 C10 1.358(13) .
C9 H9 0.9300 .
C10 C11 1.372(13) .
C10 H10 0.9300 .
C11 C12 1.368(13) .
C11 H11 0.9300 .
C12 C13 1.444(13) .
C12 H12 0.9300 .
C13 N1 1.393(11) .
C14 N2 1.281(12) .
C14 C15 1.405(13) .
C14 H14 0.9300 .
C15 C20 1.411(12) .
C15 C16 1.470(14) .
C16 C17 1.336(14) .
C16 H16 0.9300 .
C17 C18 1.385(14) .
C17 H17 0.9300 .
C18 C19 1.405(15) .
C18 H18 0.9300 .
C19 C20 1.412(14) .
C19 H19 0.9300 .
C20 C21 1.440(13) .
C21 C22 1.400(13) .
C21 C26 1.424(13) .
C22 C23 1.354(14) .
C22 H22 0.9300 .
C23 C24 1.373(16) .
C23 H23 0.9300 .
C24 C25 1.387(14) .
C24 H24 0.9300 .
C25 C26 1.414(14) .
C25 H25 0.9300 .
C26 N2 1.396(12) .
C27 N3 1.295(12) .
C27 C28 1.373(13) .
C27 H27 0.9300 .
C28 C33 1.433(15) .
C28 C29 1.447(15) .
C29 C30 1.401(16) .
C29 H29 0.9300 .
C30 C31 1.475(17) .
C30 H30 0.9300 .
C31 C32 1.407(15) .
C31 H31 0.9300 .
C32 C33 1.420(14) .
C32 H32 0.9300 .
C33 C34 1.478(14) .
C34 C35 1.425(13) .
C34 C39 1.463(13) .
C35 C36 1.370(14) .
C35 H35 0.9300 .
C36 C37 1.414(15) .
C36 H36 0.9300 .
C37 C38 1.399(15) .
C37 H37 0.9300 .
C38 C39 1.435(13) .
C38 H38 0.9300 .
C39 N3 1.335(12) .
Co1 O7 2.003(7) .
Co1 O4 2.022(10) .
Co1 N1 2.091(7) .
Co1 O2 2.154(7) .
Co1 O1 2.211(9) .
Co1 O5 2.232(8) .
N4 O6 1.181(11) .
N4 O5 1.231(12) .
N4 O4 1.254(13) .
N5 O1 1.236(11) .
N5 O3 1.258(12) .
N5 O2 1.260(11) .
O7 H7B 0.8201 .
O7 H7C 0.835(10) .

loop_
_geom_torsion_atom_site_label_1
_geom_torsion_atom_site_label_2
_geom_torsion_atom_site_label_3
_geom_torsion_atom_site_label_4
_geom_torsion
_geom_torsion_site_symmetry_1
_geom_torsion_site_symmetry_2
_geom_torsion_site_symmetry_3
_geom_torsion_site_symmetry_4
N1 C1 C2 C7 -3.5(18) . . . .
N1 C1 C2 C3 -179.7(11) . . . .
C7 C2 C3 C4 3.0(17) . . . .
C1 C2 C3 C4 179.2(11) . . . .
C2 C3 C4 C5 -4.5(19) . . . .
C3 C4 C5 C6 5(2) . . . .
C4 C5 C6 C7 -4.5(19) . . . .
C1 C2 C7 C6 -178.5(11) . . . .
C3 C2 C7 C6 -2.4(17) . . . .
C1 C2 C7 C8 3.6(16) . . . .
C3 C2 C7 C8 179.7(10) . . . .
C5 C6 C7 C2 3.0(17) . . . .
C5 C6 C7 C8 -179.1(11) . . . .
C2 C7 C8 C9 176.8(11) . . . .
C6 C7 C8 C9 -1.0(18) . . . .
C2 C7 C8 C13 -1.5(16) . . . .
C6 C7 C8 C13 -179.4(11) . . . .
C13 C8 C9 C10 -2.2(18) . . . .
C7 C8 C9 C10 179.5(11) . . . .
C8 C9 C10 C11 4(2) . . . .
C9 C10 C11 C12 -2(2) . . . .
C10 C11 C12 C13 -0.5(19) . . . .
C9 C8 C13 N1 -179.4(10) . . . .
C7 C8 C13 N1 -0.9(15) . . . .
C9 C8 C13 C12 -0.7(16) . . . .
C7 C8 C13 C12 177.8(10) . . . .
C11 C12 C13 N1 -179.3(10) . . . .
C11 C12 C13 C8 2.0(17) . . . .
N2 C14 C15 C20 -3.4(18) . . . .
N2 C14 C15 C16 -179.8(12) . . . .
C14 C15 C16 C17 179.7(12) . . . .
C20 C15 C16 C17 3.3(19) . . . .
C15 C16 C17 C18 1(2) . . . .
C16 C17 C18 C19 -4(2) . . . .
C17 C18 C19 C20 3(2) . . . .
C14 C15 C20 C19 179.4(11) . . . .
C16 C15 C20 C19 -4.0(16) . . . .
C14 C15 C20 C21 3.6(16) . . . .
C16 C15 C20 C21 -179.8(10) . . . .
C18 C19 C20 C15 1.0(18) . . . .
C18 C19 C20 C21 176.6(11) . . . .
C15 C20 C21 C22 179.9(12) . . . .
C19 C20 C21 C22 4.3(18) . . . .
C15 C20 C21 C26 -3.8(15) . . . .
C19 C20 C21 C26 -179.5(11) . . . .
C26 C21 C22 C23 1.4(19) . . . .
C20 C21 C22 C23 177.6(12) . . . .
C21 C22 C23 C24 1(2) . . . .
C22 C23 C24 C25 0(2) . . . .
C23 C24 C25 C26 -3(2) . . . .
C24 C25 C26 N2 -179.1(12) . . . .
C24 C25 C26 C21 5.2(18) . . . .
C22 C21 C26 N2 -179.8(11) . . . .
C20 C21 C26 N2 3.8(16) . . . .
C22 C21 C26 C25 -4.2(17) . . . .
C20 C21 C26 C25 179.4(10) . . . .
N3 C27 C28 C33 3.2(17) . . . .
N3 C27 C28 C29 179.2(10) . . . .
C27 C28 C29 C30 -178.5(10) . . . .
C33 C28 C29 C30 -2.4(16) . . . .
C28 C29 C30 C31 2.7(18) . . . .
C29 C30 C31 C32 -1.8(19) . . . .
C30 C31 C32 C33 0.6(16) . . . .
C31 C32 C33 C28 -0.5(16) . . . .
C31 C32 C33 C34 178.8(9) . . . .
C27 C28 C33 C32 177.3(10) . . . .
C29 C28 C33 C32 1.4(15) . . . .
C27 C28 C33 C34 -2.0(14) . . . .
C29 C28 C33 C34 -177.9(9) . . . .
C32 C33 C34 C35 0.5(15) . . . .
C28 C33 C34 C35 179.9(9) . . . .
C32 C33 C34 C39 -179.3(9) . . . .
C28 C33 C34 C39 0.0(12) . . . .
C39 C34 C35 C36 -0.7(15) . . . .
C33 C34 C35 C36 179.4(9) . . . .
C34 C35 C36 C37 1.3(16) . . . .
C35 C36 C37 C38 -2.0(18) . . . .
C36 C37 C38 C39 1.9(17) . . . .
C37 C38 C39 N3 178.4(9) . . . .
C37 C38 C39 C34 -1.1(14) . . . .
C35 C34 C39 N3 -178.9(9) . . . .
C33 C34 C39 N3 0.9(14) . . . .
C35 C34 C39 C38 0.6(14) . . . .
C33 C34 C39 C38 -179.5(8) . . . .
C2 C1 N1 C13 0.9(17) . . . .
C2 C1 N1 Co1 178.2(9) . . . .
C8 C13 N1 C1 1.3(16) . . . .
C12 C13 N1 C1 -177.4(11) . . . .
C8 C13 N1 Co1 -175.8(8) . . . .
C12 C13 N1 Co1 5.5(14) . . . .
O7 Co1 N1 C1 -32.8(9) . . . .
O4 Co1 N1 C1 60.5(9) . . . .
O2 Co1 N1 C1 -152.9(8) . . . .
O1 Co1 N1 C1 -125.6(8) . . . .
O5 Co1 N1 C1 116.5(8) . . . .
O7 Co1 N1 C13 144.4(8) . . . .
O4 Co1 N1 C13 -122.4(8) . . . .
O2 Co1 N1 C13 24.2(13) . . . .
O1 Co1 N1 C13 51.6(8) . . . .
O5 Co1 N1 C13 -66.3(9) . . . .
C15 C14 N2 C26 3.2(18) . . . .
C25 C26 N2 C14 -178.9(11) . . . .
C21 C26 N2 C14 -3.4(17) . . . .
C28 C27 N3 C39 -2.2(17) . . . .
C38 C39 N3 C27 -179.4(10) . . . .
C34 C39 N3 C27 0.1(16) . . . .
O3 N5 O1 Co1 -171.3(10) . . . .
O2 N5 O1 Co1 5.5(10) . . . .
O7 Co1 O1 N5 92.8(7) . . . .
O4 Co1 O1 N5 -3.9(12) . . . .
N1 Co1 O1 N5 -168.9(7) . . . .
O2 Co1 O1 N5 -3.3(6) . . . .
O5 Co1 O1 N5 -73.5(7) . . . .
O1 N5 O2 Co1 -5.6(11) . . . .
O3 N5 O2 Co1 171.2(10) . . . .
O7 Co1 O2 N5 -85.0(7) . . . .
O4 Co1 O2 N5 -176.9(7) . . . .
N1 Co1 O2 N5 35.5(11) . . . .
O1 Co1 O2 N5 3.3(6) . . . .
O5 Co1 O2 N5 126.7(7) . . . .
O6 N4 O4 Co1 173.8(10) . . . .
O5 N4 O4 Co1 0.0(10) . . . .
O7 Co1 O4 N4 -179.7(7) . . . .
N1 Co1 O4 N4 81.7(7) . . . .
O2 Co1 O4 N4 -83.4(7) . . . .
O1 Co1 O4 N4 -82.9(11) . . . .
O5 Co1 O4 N4 0.0(6) . . . .
O6 N4 O5 Co1 -174.0(10) . . . .
O4 N4 O5 Co1 0.0(9) . . . .
O7 Co1 O5 N4 0.6(10) . . . .
O4 Co1 O5 N4 0.0(6) . . . .
N1 Co1 O5 N4 -107.0(7) . . . .
O2 Co1 O5 N4 100.6(7) . . . .
O1 Co1 O5 N4 154.0(6) . . . .
